data_4325100
loop_
_publ_author_name
'Kalyan V. Vasudevan'
'Nickolaus A. Smith'
'Brian L. Scott'
'Edward A. McKigney'
'Michael W. Blair'
'John C. Gordon'
'Ross E. Muenchausen'

_publ_section_title
;
 An Ionic Liquid-Mediated Route to Cerium(III) Bromide Solvates
;
_journal_name_full 'Inorganic Chemistry'
_journal_page_first 4627
_journal_page_last 4631
_journal_paper_doi 10.1021/ic200353s
_journal_volume 50
_journal_year 2011
_chemical_formula_sum 'C12 H18 Br3 Ce N6'
_chemical_formula_weight 626.17
_chemical_name_systematic
; 
 ? 
;
_space_group_IT_number 14
_symmetry_cell_setting monoclinic
_symmetry_space_group_name_Hall '-P 2yn'
_symmetry_space_group_name_H-M 'P 1 21/n 1'
_atom_sites_solution_hydrogens geom
_atom_sites_solution_primary direct
_atom_sites_solution_secondary difmap
_audit_creation_method SHELXL-97
_cell_angle_alpha 90.00
_cell_angle_beta 95.130(2)
_cell_angle_gamma 90.00
_cell_formula_units_Z 4
_cell_length_a 8.800(2)
_cell_length_b 13.250(3)
_cell_length_c 18.628(5)
_cell_measurement_temperature 140(1)
_cell_volume 2163.3(9)
_computing_cell_refinement 'SAINT+, v. 7.06 (Bruker AXS, 2001)'
_computing_data_collection 'APEX II, v. 1.08 (Bruker AXS, 2003)'
_computing_data_reduction 'SAINT+, v. 7.06 (Bruker AXS, 2001)'
_computing_molecular_graphics 'SHELXTL, v. 6.10, (Bruker AXS, 2000)'
_computing_publication_material 'SHELXTL, v. 6.10, (Bruker AXS, 2000)'
_computing_structure_refinement 'SHELXL-97 (Sheldrick, 1997)'
_computing_structure_solution 'SHELXS-97 (Sheldrick, 1990)'
_diffrn_ambient_temperature 140(1)
_diffrn_measured_fraction_theta_full 0.998
_diffrn_measured_fraction_theta_max 0.940
_diffrn_measurement_device_type 'Bruker D8 with APEXII CCD'
_diffrn_measurement_method '\w scans'
_diffrn_radiation_monochromator graphite
_diffrn_radiation_source 'fine-focus sealed tube'
_diffrn_radiation_type MoK\a
_diffrn_radiation_wavelength 0.71073
_diffrn_reflns_av_R_equivalents 0.0356
_diffrn_reflns_av_sigmaI/netI 0.0315
_diffrn_reflns_limit_h_max 11
_diffrn_reflns_limit_h_min -11
_diffrn_reflns_limit_k_max 17
_diffrn_reflns_limit_k_min -16
_diffrn_reflns_limit_l_max 24
_diffrn_reflns_limit_l_min -23
_diffrn_reflns_number 23229
_diffrn_reflns_theta_full 25.00
_diffrn_reflns_theta_max 28.45
_diffrn_reflns_theta_min 1.89
_diffrn_standards_decay_% 0
_diffrn_standards_interval_count 0
_diffrn_standards_interval_time 0
_diffrn_standards_number 0
_exptl_absorpt_coefficient_mu 7.650
_exptl_absorpt_correction_T_max 0.2611
_exptl_absorpt_correction_T_min 0.1749
_exptl_absorpt_correction_type multi-scan
_exptl_absorpt_process_details 'SADABS 2.03 (Sheldrick, 2001)'
_exptl_crystal_colour colorless
_exptl_crystal_density_diffrn 1.923
_exptl_crystal_description block
_exptl_crystal_F_000 1180
_exptl_crystal_size_max 0.35
_exptl_crystal_size_mid 0.24
_exptl_crystal_size_min 0.24
_refine_diff_density_max 1.066
_refine_diff_density_min -0.989
_refine_diff_density_rms 0.219
_refine_ls_extinction_method none
_refine_ls_goodness_of_fit_ref 1.206
_refine_ls_hydrogen_treatment constr
_refine_ls_matrix_type full
_refine_ls_number_parameters 205
_refine_ls_number_reflns 5136
_refine_ls_number_restraints 0
_refine_ls_restrained_S_all 1.206
_refine_ls_R_factor_all 0.0363
_refine_ls_R_factor_gt 0.0276
_refine_ls_shift/su_max 0.002
_refine_ls_shift/su_mean 0.000
_refine_ls_structure_factor_coef Fsqd
_refine_ls_weighting_details 'calc w=1/[\s^2^(Fo^2^)+(0.0609P)^2^+0.0000P] where P=(Fo^2^+2Fc^2^)/3'
_refine_ls_weighting_scheme calc
_refine_ls_wR_factor_gt 0.0961
_refine_ls_wR_factor_ref 0.1053
_reflns_number_gt 4407
_reflns_number_total 5136
_reflns_threshold_expression >2sigma(I)
_cod_data_source_file ic200353s_si_001.cif
_cod_data_source_block apx1099
_cod_original_cell_volume 2163.1(9)
_cod_original_sg_symbol_H-M 'P 21/n'
_cod_database_code 4325100

loop_
_symmetry_equiv_pos_as_xyz
'x, y, z'
'-x+1/2, y+1/2, -z+1/2'
'-x, -y, -z'
'x-1/2, -y-1/2, z-1/2'

loop_
_atom_site_label
_atom_site_type_symbol
_atom_site_fract_x
_atom_site_fract_y
_atom_site_fract_z
_atom_site_U_iso_or_equiv
_atom_site_adp_type
_atom_site_occupancy
_atom_site_symmetry_multiplicity
_atom_site_calc_flag
_atom_site_refinement_flags
Ce1 Ce 0.42629(3) 0.604117(17) 0.181389(13) 0.01203(9) Uani 1 1 d .
Br1 Br 0.24362(5) 0.63912(4) 0.04292(2) 0.02014(12) Uani 1 1 d .
Br2 Br 0.72437(5) 0.63799(4) 0.26049(3) 0.02058(12) Uani 1 1 d .
Br3 Br 0.27570(5) 0.70729(3) 0.29225(3) 0.02095(12) Uani 1 1 d .
N1 N 0.6268(5) 0.6224(3) 0.0837(2) 0.0195(8) Uani 1 1 d .
N2 N 0.4616(5) 0.7966(3) 0.1539(2) 0.0231(9) Uani 1 1 d .
N3 N 0.4529(5) 0.4629(3) 0.2820(2) 0.0227(9) Uani 1 1 d .
N4 N 0.1703(4) 0.4995(3) 0.1826(2) 0.0198(8) Uani 1 1 d .
N5 N 0.4877(4) 0.4264(3) 0.1270(2) 0.0206(8) Uani 1 1 d .
N6 N 0.7429(6) 0.4688(5) 0.4690(3) 0.0524(15) Uani 1 1 d .
C1 C 0.7153(5) 0.6271(3) 0.0436(2) 0.0183(9) Uani 1 1 d .
C2 C 0.8325(6) 0.6333(4) -0.0073(3) 0.0264(11) Uani 1 1 d .
H2A H 0.8164 0.6928 -0.0363 0.040 Uiso 1 1 calc R
H2B H 0.8265 0.5747 -0.0378 0.040 Uiso 1 1 calc R
H2C H 0.9315 0.6363 0.0189 0.040 Uiso 1 1 calc R
C3 C 0.4585(5) 0.8816(3) 0.1447(2) 0.0179(9) Uani 1 1 d .
C4 C 0.4536(6) 0.9898(4) 0.1341(3) 0.0246(10) Uani 1 1 d .
H4A H 0.3686 1.0174 0.1563 0.037 Uiso 1 1 calc R
H4B H 0.4425 1.0045 0.0834 0.037 Uiso 1 1 calc R
H4C H 0.5465 1.0193 0.1554 0.037 Uiso 1 1 calc R
C5 C 0.4855(5) 0.3913(3) 0.3121(3) 0.0193(10) Uani 1 1 d .
C6 C 0.5293(6) 0.2981(4) 0.3518(3) 0.0270(11) Uani 1 1 d .
H6A H 0.5595 0.2479 0.3187 0.041 Uiso 1 1 calc R
H6B H 0.4439 0.2736 0.3754 0.041 Uiso 1 1 calc R
H6C H 0.6129 0.3120 0.3871 0.041 Uiso 1 1 calc R
C7 C 0.0568(5) 0.4586(3) 0.1770(2) 0.0186(9) Uani 1 1 d .
C8 C -0.0929(5) 0.4077(4) 0.1676(3) 0.0218(10) Uani 1 1 d .
H8A H -0.1650 0.4441 0.1934 0.033 Uiso 1 1 calc R
H8B H -0.0830 0.3401 0.1860 0.033 Uiso 1 1 calc R
H8C H -0.1280 0.4057 0.1173 0.033 Uiso 1 1 calc R
C9 C 0.5043(5) 0.3462(3) 0.1079(2) 0.0165(9) Uani 1 1 d .
C10 C 0.5221(5) 0.2432(3) 0.0840(3) 0.0202(10) Uani 1 1 d .
H10A H 0.6007 0.2105 0.1147 0.030 Uiso 1 1 calc R
H10B H 0.5498 0.2432 0.0353 0.030 Uiso 1 1 calc R
H10C H 0.4276 0.2075 0.0862 0.030 Uiso 1 1 calc R
C11 C 0.6683(7) 0.5388(5) 0.4569(3) 0.0373(14) Uani 1 1 d .
C12 C 0.5714(7) 0.6272(5) 0.4405(3) 0.0370(13) Uani 1 1 d .
H12A H 0.5708 0.6433 0.3902 0.056 Uiso 1 1 calc R
H12B H 0.6106 0.6835 0.4688 0.056 Uiso 1 1 calc R
H12C H 0.4693 0.6126 0.4517 0.056 Uiso 1 1 calc R

loop_
_atom_site_aniso_label
_atom_site_aniso_U_11
_atom_site_aniso_U_22
_atom_site_aniso_U_33
_atom_site_aniso_U_23
_atom_site_aniso_U_13
_atom_site_aniso_U_12
Ce1 0.01242(14) 0.01062(14) 0.01302(14) 0.00032(9) 0.00095(9) -0.00032(8)
Br1 0.0154(2) 0.0278(3) 0.0167(2) 0.00464(18) -0.00152(17) -0.00062(17)
Br2 0.0159(2) 0.0250(3) 0.0201(2) -0.00136(19) -0.00282(18) -0.00098(17)
Br3 0.0224(3) 0.0181(2) 0.0235(3) -0.00410(18) 0.00878(19) -0.00081(17)
N1 0.022(2) 0.0192(19) 0.016(2) 0.0014(16) -0.0009(16) -0.0001(15)
N2 0.029(2) 0.019(2) 0.022(2) -0.0010(16) 0.0021(17) -0.0028(16)
N3 0.033(2) 0.0143(19) 0.021(2) 0.0033(17) -0.0007(17) -0.0053(16)
N4 0.0143(19) 0.021(2) 0.024(2) -0.0032(17) 0.0032(16) -0.0053(16)
N5 0.021(2) 0.017(2) 0.024(2) -0.0004(17) 0.0018(16) -0.0022(16)
N6 0.042(3) 0.071(4) 0.044(3) 0.001(3) -0.002(3) 0.002(3)
C1 0.022(2) 0.020(2) 0.013(2) -0.0040(18) -0.0017(18) -0.0040(18)
C2 0.023(3) 0.034(3) 0.024(3) 0.001(2) 0.009(2) -0.003(2)
C3 0.018(2) 0.020(2) 0.016(2) -0.0021(18) -0.0004(18) -0.0010(17)
C4 0.032(3) 0.016(2) 0.025(3) 0.002(2) -0.002(2) -0.0010(19)
C5 0.017(2) 0.024(3) 0.017(2) 0.0027(19) -0.0012(18) -0.0060(18)
C6 0.033(3) 0.019(2) 0.029(3) 0.010(2) 0.002(2) 0.005(2)
C7 0.028(3) 0.014(2) 0.013(2) -0.0006(17) 0.0025(18) 0.0026(18)
C8 0.012(2) 0.028(3) 0.025(3) 0.000(2) 0.0010(18) -0.0014(18)
C9 0.012(2) 0.018(2) 0.020(2) 0.0049(18) 0.0039(17) -0.0026(16)
C10 0.024(2) 0.016(2) 0.021(2) 0.0038(18) 0.0057(19) 0.0033(18)
C11 0.029(3) 0.055(4) 0.028(3) -0.003(3) 0.005(2) -0.008(3)
C12 0.037(3) 0.044(3) 0.031(3) -0.003(3) 0.009(3) -0.009(3)

loop_
_atom_type_symbol
_atom_type_description
_atom_type_scat_dispersion_real
_atom_type_scat_dispersion_imag
_atom_type_scat_source
C C 0.0033 0.0016 'International Tables Vol C Tables 4.2.6.8 and 6.1.1.4'
H H 0.0000 0.0000 'International Tables Vol C Tables 4.2.6.8 and 6.1.1.4'
N N 0.0061 0.0033 'International Tables Vol C Tables 4.2.6.8 and 6.1.1.4'
Br Br -0.2901 2.4595 'International Tables Vol C Tables 4.2.6.8 and 6.1.1.4'
Ce Ce -0.2486 2.6331 'International Tables Vol C Tables 4.2.6.8 and 6.1.1.4'

loop_
_geom_angle_atom_site_label_1
_geom_angle_atom_site_label_2
_geom_angle_atom_site_label_3
_geom_angle
N2 Ce1 N5 139.47(13)
N2 Ce1 N3 145.23(12)
N5 Ce1 N3 68.44(12)
N2 Ce1 N4 128.76(13)
N5 Ce1 N4 74.93(12)
N3 Ce1 N4 69.19(12)
N2 Ce1 N1 71.35(12)
N5 Ce1 N1 69.32(12)
N3 Ce1 N1 121.87(12)
N4 Ce1 N1 132.20(12)
N2 Ce1 Br3 75.53(9)
N5 Ce1 Br3 144.90(9)
N3 Ce1 Br3 81.13(9)
N4 Ce1 Br3 78.26(9)
N1 Ce1 Br3 145.09(9)
N2 Ce1 Br2 80.37(9)
N5 Ce1 Br2 97.19(9)
N3 Ce1 Br2 74.52(9)
N4 Ce1 Br2 143.25(9)
N1 Ce1 Br2 73.18(9)
Br3 Ce1 Br2 90.87(2)
N2 Ce1 Br1 75.02(9)
N5 Ce1 Br1 85.34(9)
N3 Ce1 Br1 137.51(9)
N4 Ce1 Br1 72.09(9)
N1 Ce1 Br1 74.35(9)
Br3 Ce1 Br1 107.51(2)
Br2 Ce1 Br1 144.065(16)
C1 N1 Ce1 177.2(4)
C3 N2 Ce1 171.2(4)
C5 N3 Ce1 162.1(4)
C7 N4 Ce1 173.5(4)
C9 N5 Ce1 173.2(4)
N1 C1 C2 178.9(5)
N2 C3 C4 179.1(5)
N3 C5 C6 179.5(6)
N4 C7 C8 178.1(5)
N5 C9 C10 178.7(5)
N6 C11 C12 179.0(7)

loop_
_geom_bond_atom_site_label_1
_geom_bond_atom_site_label_2
_geom_bond_distance
Ce1 N2 2.626(4)
Ce1 N5 2.639(4)
Ce1 N3 2.643(4)
Ce1 N4 2.647(4)
Ce1 N1 2.657(4)
Ce1 Br3 2.8945(7)
Ce1 Br2 2.9261(8)
Ce1 Br1 2.9513(8)
N1 C1 1.128(6)
N2 C3 1.139(6)
N3 C5 1.126(6)
N4 C7 1.133(6)
N5 C9 1.133(6)
N6 C11 1.147(8)
C1 C2 1.464(7)
C3 C4 1.447(6)
C5 C6 1.473(6)
C7 C8 1.477(6)
C9 C10 1.449(6)
C11 C12 1.464(9)
